data_4073589
loop_
_publ_author_name
'Bleeke, John R.'
'Thananatthanachon, Todsapon'
'Rath, Nigam P.'

_publ_section_title
;
 Synthesis, Structure, and Spectroscopy of Silaallyl&#x2212; and
 Silapentadienyl&#x2212;Iridium&#x2212;Phosphine Complexes1
;
_journal_issue 16
_journal_name_full Organometallics
_journal_page_first 3904
_journal_paper_doi 10.1021/om700487n
_journal_volume 26
_journal_year 2007
_chemical_absolute_configuration ad
_chemical_formula_sum 'C15 H40 Ir P3 Si'
_chemical_formula_weight 533.67
_chemical_name_systematic
; 
 ? 
;
_space_group_IT_number 9
_symmetry_cell_setting monoclinic
_symmetry_space_group_name_Hall 'C -2yc'
_symmetry_space_group_name_H-M 'C 1 c 1'
_atom_sites_solution_hydrogens geom
_atom_sites_solution_primary direct
_atom_sites_solution_secondary difmap
_audit_creation_method SHELXL-97
_cell_angle_alpha 90.00
_cell_angle_beta 119.323(2)
_cell_angle_gamma 90.00
_cell_formula_units_Z 4
_cell_length_a 19.2398(9)
_cell_length_b 9.4050(4)
_cell_length_c 14.0453(6)
_cell_measurement_reflns_used 9964
_cell_measurement_temperature 100(2)
_cell_measurement_theta_max 30.57
_cell_measurement_theta_min 2.43
_cell_volume 2215.87(17)
_computing_cell_refinement 'Bruker-Apex II'
_computing_data_collection 'Bruker-Apex II'
_computing_data_reduction Bruker-SAINT
_computing_molecular_graphics 'Bruker-SHELXTL (Sheldrick, 2006)'
_computing_publication_material 'Bruker-SHELXTL (Sheldrick, 2006)'
_computing_structure_refinement 'Bruker-SHELXTL (Sheldrick, 2006)'
_computing_structure_solution 'Bruker-SHELXTL (Sheldrick, 2006)'
_diffrn_ambient_temperature 100(2)
_diffrn_measured_fraction_theta_full 0.999
_diffrn_measured_fraction_theta_max 0.999
_diffrn_measurement_device_type 'CCD area detector'
_diffrn_measurement_method 'phi and omega scans'
_diffrn_radiation_monochromator graphite
_diffrn_radiation_source 'fine-focus sealed tube'
_diffrn_radiation_type MoK\a
_diffrn_radiation_wavelength 0.71073
_diffrn_reflns_av_R_equivalents 0.0379
_diffrn_reflns_av_sigmaI/netI 0.0265
_diffrn_reflns_limit_h_max 27
_diffrn_reflns_limit_h_min -27
_diffrn_reflns_limit_k_max 13
_diffrn_reflns_limit_k_min -13
_diffrn_reflns_limit_l_max 20
_diffrn_reflns_limit_l_min -20
_diffrn_reflns_number 37297
_diffrn_reflns_theta_full 30.58
_diffrn_reflns_theta_max 30.58
_diffrn_reflns_theta_min 2.43
_exptl_absorpt_coefficient_mu 6.289
_exptl_absorpt_correction_T_max 0.3812
_exptl_absorpt_correction_T_min 0.2815
_exptl_absorpt_correction_type numerical
_exptl_absorpt_process_details 'sadabs v2007/2'
_exptl_crystal_colour colourless
_exptl_crystal_density_diffrn 1.600
_exptl_crystal_density_meas ?
_exptl_crystal_density_method 'not measured'
_exptl_crystal_description blocks
_exptl_crystal_F_000 1064
_exptl_crystal_size_max 0.27
_exptl_crystal_size_mid 0.24
_exptl_crystal_size_min 0.19
_refine_diff_density_max 1.550
_refine_diff_density_min -1.164
_refine_diff_density_rms 0.093
_refine_ls_abs_structure_details 'Flack H D (1983), Acta Cryst. A39, 876-881'
_refine_ls_abs_structure_Flack 0.026(3)
_refine_ls_extinction_method none
_refine_ls_goodness_of_fit_ref 1.061
_refine_ls_hydrogen_treatment noref
_refine_ls_matrix_type full
_refine_ls_number_parameters 181
_refine_ls_number_reflns 6809
_refine_ls_number_restraints 2
_refine_ls_restrained_S_all 1.061
_refine_ls_R_factor_all 0.0163
_refine_ls_R_factor_gt 0.0161
_refine_ls_shift/su_max 0.001
_refine_ls_shift/su_mean 0.000
_refine_ls_structure_factor_coef Fsqd
_refine_ls_weighting_details 'calc w=1/[\s^2^(Fo^2^)+(0.0188P)^2^+1.1372P] where P=(Fo^2^+2Fc^2^)/3'
_refine_ls_weighting_scheme calc
_refine_ls_wR_factor_gt 0.0386
_refine_ls_wR_factor_ref 0.0387
_reflns_number_gt 6739
_reflns_number_total 6809
_reflns_threshold_expression >2sigma(I)
_cod_data_source_file om700487n_3.cif
_cod_data_source_block j6507
_cod_depositor_comments
;
The following automatic conversions were performed:

'_symmetry_cell_setting' value 'Monoclinic' changed to 'monoclinic'
according to /home/saulius/struct/CIF-dictionaries/cif_core.dic
dictionary named 'cif_core.dic' version 2.4.1 from 2010-06-29.

Automatic conversion script
Id: cif_fix_values 1715 2011-07-08 13:25:40Z adriana 

The following automatic conversions were performed:

'_exptl_crystal_density_meas' value 'no' was changed to '?' - the
value is perceived as not measured.

Automatic conversion script
Id: cif_fix_values 3008 2015-01-20 13:52:24Z robertas 
;
_cod_original_cell_volume 2215.86(17)
_cod_original_sg_symbol_H-M Cc
_cod_database_code 4073589

loop_
_symmetry_equiv_pos_as_xyz
'x, y, z'
'x, -y, z+1/2'
'x+1/2, y+1/2, z'
'x+1/2, -y+1/2, z+1/2'

loop_
_atom_site_label
_atom_site_type_symbol
_atom_site_fract_x
_atom_site_fract_y
_atom_site_fract_z
_atom_site_U_iso_or_equiv
_atom_site_adp_type
_atom_site_occupancy
_atom_site_symmetry_multiplicity
_atom_site_calc_flag
_atom_site_refinement_flags
Ir1 Ir 0.003849(6) 0.852528(6) 0.007179(6) 0.00907(2) Uani 1 1 d .
H1 H -0.0418 0.8498 -0.1195 0.011 Uiso 1 1 d R
P1 P -0.10745(4) 0.98946(7) -0.02442(5) 0.01281(11) Uani 1 1 d .
P2 P -0.05968(4) 0.64010(6) -0.06123(6) 0.01405(13) Uani 1 1 d .
P3 P 0.05849(4) 0.79686(6) 0.19019(5) 0.01231(11) Uani 1 1 d .
Si1 Si 0.11948(4) 0.78812(7) -0.00301(5) 0.01217(12) Uani 1 1 d .
C1 C 0.06490(14) 1.0566(2) 0.05107(19) 0.0126(4) Uani 1 1 d .
H1A H 0.0302 1.1271 -0.0043 0.015 Uiso 1 1 calc R
H1B H 0.0697 1.0863 0.1217 0.015 Uiso 1 1 calc R
C2 C 0.14625(15) 1.0660(3) 0.0613(2) 0.0143(4) Uani 1 1 d .
C3 C 0.17926(16) 0.9553(3) 0.0392(2) 0.0155(5) Uani 1 1 d .
H3 H 0.2304 0.9612 0.0446 0.019 Uiso 1 1 calc R
C4 C 0.18641(17) 1.2092(3) 0.0963(2) 0.0235(5) Uani 1 1 d .
H4A H 0.1558 1.2800 0.0399 0.035 Uiso 1 1 calc R
H4B H 0.2405 1.2031 0.1065 0.035 Uiso 1 1 calc R
H4C H 0.1890 1.2374 0.1651 0.035 Uiso 1 1 calc R
C5 C 0.19216(18) 0.6438(2) 0.0858(3) 0.0185(5) Uani 1 1 d .
H5A H 0.2058 0.6584 0.1621 0.028 Uiso 1 1 calc R
H5B H 0.2407 0.6488 0.0797 0.028 Uiso 1 1 calc R
H5C H 0.1673 0.5503 0.0612 0.028 Uiso 1 1 calc R
C6 C 0.10376(17) 0.7419(3) -0.1438(2) 0.0211(5) Uani 1 1 d .
H6A H 0.1556 0.7311 -0.1404 0.032 Uiso 1 1 calc R
H6B H 0.0736 0.8181 -0.1951 0.032 Uiso 1 1 calc R
H6C H 0.0739 0.6526 -0.1686 0.032 Uiso 1 1 calc R
C11 C -0.14847(17) 1.0866(3) -0.1530(2) 0.0237(5) Uani 1 1 d .
H11A H -0.1947 1.1422 -0.1631 0.035 Uiso 1 1 calc R
H11B H -0.1650 1.0191 -0.2134 0.035 Uiso 1 1 calc R
H11C H -0.1078 1.1506 -0.1515 0.035 Uiso 1 1 calc R
C12 C -0.09450(19) 1.1357(3) 0.0684(3) 0.0204(6) Uani 1 1 d .
H12A H -0.1425 1.1950 0.0364 0.031 Uiso 1 1 calc R
H12B H -0.0485 1.1934 0.0802 0.031 Uiso 1 1 calc R
H12C H -0.0855 1.0973 0.1384 0.031 Uiso 1 1 calc R
C13 C -0.19860(17) 0.9136(3) -0.0377(3) 0.0227(6) Uani 1 1 d .
H13A H -0.2214 0.8472 -0.0994 0.034 Uiso 1 1 calc R
H13B H -0.2369 0.9899 -0.0505 0.034 Uiso 1 1 calc R
H13C H -0.1867 0.8629 0.0295 0.034 Uiso 1 1 calc R
C21 C -0.12536(17) 0.5646(3) -0.0145(2) 0.0228(5) Uani 1 1 d .
H21A H -0.1442 0.4711 -0.0482 0.034 Uiso 1 1 calc R
H21B H -0.1711 0.6278 -0.0354 0.034 Uiso 1 1 calc R
H21C H -0.0959 0.5544 0.0651 0.034 Uiso 1 1 calc R
C22 C -0.00208(16) 0.4804(3) -0.0500(2) 0.0196(5) Uani 1 1 d .
H22A H 0.0481 0.5075 -0.0470 0.029 Uiso 1 1 calc R
H22B H -0.0328 0.4193 -0.1136 0.029 Uiso 1 1 calc R
H22C H 0.0093 0.4287 0.0167 0.029 Uiso 1 1 calc R
C23 C -0.1256(2) 0.6408(3) -0.2086(3) 0.0263(7) Uani 1 1 d .
H23A H -0.1670 0.7131 -0.2276 0.039 Uiso 1 1 calc R
H23B H -0.1505 0.5472 -0.2321 0.039 Uiso 1 1 calc R
H23C H -0.0947 0.6626 -0.2452 0.039 Uiso 1 1 calc R
C31 C 0.15325(16) 0.8818(3) 0.2826(2) 0.0181(5) Uani 1 1 d .
H31A H 0.1695 0.8546 0.3580 0.027 Uiso 1 1 calc R
H31B H 0.1472 0.9853 0.2751 0.027 Uiso 1 1 calc R
H31C H 0.1940 0.8511 0.2643 0.027 Uiso 1 1 calc R
C32 C 0.00141(19) 0.8364(3) 0.2594(3) 0.0222(6) Uani 1 1 d .
H32A H -0.0019 0.9396 0.2658 0.033 Uiso 1 1 calc R
H32B H 0.0279 0.7937 0.3324 0.033 Uiso 1 1 calc R
H32C H -0.0524 0.7970 0.2171 0.033 Uiso 1 1 calc R
C33 C 0.08274(17) 0.6120(3) 0.2322(2) 0.0194(5) Uani 1 1 d .
H33A H 0.0336 0.5556 0.2008 0.029 Uiso 1 1 calc R
H33B H 0.1094 0.6060 0.3120 0.029 Uiso 1 1 calc R
H33C H 0.1182 0.5750 0.2064 0.029 Uiso 1 1 calc R

loop_
_atom_site_aniso_label
_atom_site_aniso_U_11
_atom_site_aniso_U_22
_atom_site_aniso_U_33
_atom_site_aniso_U_23
_atom_site_aniso_U_13
_atom_site_aniso_U_12
Ir1 0.01035(4) 0.00822(4) 0.00918(4) 0.00004(4) 0.00521(3) 0.00003(4)
P1 0.0119(3) 0.0118(3) 0.0152(3) -0.0001(2) 0.0070(2) 0.0010(2)
P2 0.0149(3) 0.0100(3) 0.0157(3) -0.0011(2) 0.0064(3) -0.00204(19)
P3 0.0148(3) 0.0128(3) 0.0108(2) 0.0015(2) 0.0074(2) 0.0009(2)
Si1 0.0146(3) 0.0111(3) 0.0134(3) -0.0003(2) 0.0089(2) 0.0010(2)
C1 0.0145(10) 0.0101(10) 0.0132(10) 0.0008(8) 0.0068(9) -0.0006(8)
C2 0.0155(11) 0.0134(11) 0.0139(10) 0.0006(9) 0.0070(9) -0.0015(9)
C3 0.0145(12) 0.0161(12) 0.0181(12) 0.0021(9) 0.0096(10) 0.0006(9)
C4 0.0221(13) 0.0183(13) 0.0315(15) -0.0067(11) 0.0143(12) -0.0077(10)
C5 0.0172(13) 0.0151(13) 0.0237(14) 0.0009(9) 0.0105(11) 0.0043(8)
C6 0.0300(14) 0.0201(12) 0.0199(12) -0.0029(10) 0.0173(11) 0.0010(10)
C11 0.0224(13) 0.0249(14) 0.0224(13) 0.0062(11) 0.0099(11) 0.0076(10)
C12 0.0214(14) 0.0181(13) 0.0236(14) -0.0046(9) 0.0125(12) 0.0014(9)
C13 0.0170(13) 0.0201(13) 0.0351(16) -0.0035(12) 0.0161(13) -0.0026(10)
C21 0.0219(13) 0.0163(12) 0.0295(14) 0.0010(11) 0.0121(11) -0.0046(10)
C22 0.0266(13) 0.0096(10) 0.0256(13) -0.0013(9) 0.0152(11) 0.0008(9)
C23 0.0291(17) 0.0220(15) 0.0175(14) -0.0039(9) 0.0034(13) -0.0055(10)
C31 0.0188(12) 0.0188(11) 0.0126(11) -0.0001(10) 0.0046(10) 0.0005(10)
C32 0.0238(14) 0.0302(14) 0.0175(13) 0.0029(10) 0.0140(12) 0.0048(10)
C33 0.0256(14) 0.0161(11) 0.0166(12) 0.0055(10) 0.0104(11) 0.0023(10)

loop_
_atom_type_symbol
_atom_type_description
_atom_type_scat_dispersion_real
_atom_type_scat_dispersion_imag
_atom_type_scat_source
C C 0.0033 0.0016 'International Tables Vol C Tables 4.2.6.8 and 6.1.1.4'
H H 0.0000 0.0000 'International Tables Vol C Tables 4.2.6.8 and 6.1.1.4'
Si Si 0.0817 0.0704 'International Tables Vol C Tables 4.2.6.8 and 6.1.1.4'
P P 0.1023 0.0942 'International Tables Vol C Tables 4.2.6.8 and 6.1.1.4'
Ir Ir -1.4442 7.9887 'International Tables Vol C Tables 4.2.6.8 and 6.1.1.4'

loop_
_geom_angle_atom_site_label_1
_geom_angle_atom_site_label_2
_geom_angle_atom_site_label_3
_geom_angle
C1 Ir1 P2 172.00(6)
C1 Ir1 P3 89.79(6)
P2 Ir1 P3 97.32(2)
C1 Ir1 P1 83.42(6)
P2 Ir1 P1 98.57(2)
P3 Ir1 P1 102.16(2)
C1 Ir1 Si1 81.40(6)
P2 Ir1 Si1 94.32(2)
P3 Ir1 Si1 94.58(2)
P1 Ir1 Si1 157.30(2)
C1 Ir1 H1 105.3
P2 Ir1 H1 67.6
P3 Ir1 H1 164.9
P1 Ir1 H1 80.8
Si1 Ir1 H1 87.0
C13 P1 C11 99.61(14)
C13 P1 C12 99.00(14)
C11 P1 C12 99.85(14)
C13 P1 Ir1 123.34(10)
C11 P1 Ir1 112.01(9)
C12 P1 Ir1 119.03(10)
C23 P2 C22 99.02(14)
C23 P2 C21 100.96(15)
C22 P2 C21 98.41(12)
C23 P2 Ir1 113.85(9)
C22 P2 Ir1 120.25(9)
C21 P2 Ir1 120.54(10)
C33 P3 C31 100.32(13)
C33 P3 C32 98.46(13)
C31 P3 C32 100.62(14)
C33 P3 Ir1 118.78(9)
C31 P3 Ir1 116.34(9)
C32 P3 Ir1 118.79(10)
C3 Si1 C6 106.42(12)
C3 Si1 C5 104.55(12)
C6 Si1 C5 102.12(13)
C3 Si1 Ir1 102.47(9)
C6 Si1 Ir1 116.40(9)
C5 Si1 Ir1 123.33(9)
C2 C1 Ir1 118.13(16)
C2 C1 H1A 107.8
Ir1 C1 H1A 107.8
C2 C1 H1B 107.8
Ir1 C1 H1B 107.8
H1A C1 H1B 107.1
C3 C2 C1 121.6(2)
C3 C2 C4 123.1(2)
C1 C2 C4 115.3(2)
C2 C3 Si1 116.3(2)
C2 C3 H3 121.9
Si1 C3 H3 121.9
C2 C4 H4A 109.5
C2 C4 H4B 109.5
H4A C4 H4B 109.5
C2 C4 H4C 109.5
H4A C4 H4C 109.5
H4B C4 H4C 109.5
Si1 C5 H5A 109.5
Si1 C5 H5B 109.5
H5A C5 H5B 109.5
Si1 C5 H5C 109.5
H5A C5 H5C 109.5
H5B C5 H5C 109.5
Si1 C6 H6A 109.5
Si1 C6 H6B 109.5
H6A C6 H6B 109.5
Si1 C6 H6C 109.5
H6A C6 H6C 109.5
H6B C6 H6C 109.5
P1 C11 H11A 109.5
P1 C11 H11B 109.5
H11A C11 H11B 109.5
P1 C11 H11C 109.5
H11A C11 H11C 109.5
H11B C11 H11C 109.5
P1 C12 H12A 109.5
P1 C12 H12B 109.5
H12A C12 H12B 109.5
P1 C12 H12C 109.5
H12A C12 H12C 109.5
H12B C12 H12C 109.5
P1 C13 H13A 109.5
P1 C13 H13B 109.5
H13A C13 H13B 109.5
P1 C13 H13C 109.5
H13A C13 H13C 109.5
H13B C13 H13C 109.5
P2 C21 H21A 109.5
P2 C21 H21B 109.5
H21A C21 H21B 109.5
P2 C21 H21C 109.5
H21A C21 H21C 109.5
H21B C21 H21C 109.5
P2 C22 H22A 109.5
P2 C22 H22B 109.5
H22A C22 H22B 109.5
P2 C22 H22C 109.5
H22A C22 H22C 109.5
H22B C22 H22C 109.5
P2 C23 H23A 109.5
P2 C23 H23B 109.5
H23A C23 H23B 109.5
P2 C23 H23C 109.5
H23A C23 H23C 109.5
H23B C23 H23C 109.5
P3 C31 H31A 109.5
P3 C31 H31B 109.5
H31A C31 H31B 109.5
P3 C31 H31C 109.5
H31A C31 H31C 109.5
H31B C31 H31C 109.5
P3 C32 H32A 109.5
P3 C32 H32B 109.5
H32A C32 H32B 109.5
P3 C32 H32C 109.5
H32A C32 H32C 109.5
H32B C32 H32C 109.5
P3 C33 H33A 109.5
P3 C33 H33B 109.5
H33A C33 H33B 109.5
P3 C33 H33C 109.5
H33A C33 H33C 109.5
H33B C33 H33C 109.5

loop_
_geom_bond_atom_site_label_1
_geom_bond_atom_site_label_2
_geom_bond_distance
Ir1 C1 2.176(2)
Ir1 P2 2.2931(6)
Ir1 P3 2.3107(6)
Ir1 P1 2.3473(6)
Ir1 Si1 2.3767(6)
Ir1 H1 1.5515
P1 C13 1.816(3)
P1 C11 1.822(3)
P1 C12 1.826(3)
P2 C23 1.822(3)
P2 C22 1.827(3)
P2 C21 1.829(3)
P3 C33 1.822(3)
P3 C31 1.824(3)
P3 C32 1.826(3)
Si1 C3 1.865(3)
Si1 C6 1.899(3)
Si1 C5 1.909(3)
C1 C2 1.503(3)
C1 H1A 0.9900
C1 H1B 0.9900
C2 C3 1.333(4)
C2 C4 1.510(4)
C3 H3 0.9500
C4 H4A 0.9800
C4 H4B 0.9800
C4 H4C 0.9800
C5 H5A 0.9800
C5 H5B 0.9800
C5 H5C 0.9800
C6 H6A 0.9800
C6 H6B 0.9800
C6 H6C 0.9800
C11 H11A 0.9800
C11 H11B 0.9800
C11 H11C 0.9800
C12 H12A 0.9800
C12 H12B 0.9800
C12 H12C 0.9800
C13 H13A 0.9800
C13 H13B 0.9800
C13 H13C 0.9800
C21 H21A 0.9800
C21 H21B 0.9800
C21 H21C 0.9800
C22 H22A 0.9800
C22 H22B 0.9800
C22 H22C 0.9800
C23 H23A 0.9800
C23 H23B 0.9800
C23 H23C 0.9800
C31 H31A 0.9800
C31 H31B 0.9800
C31 H31C 0.9800
C32 H32A 0.9800
C32 H32B 0.9800
C32 H32C 0.9800
C33 H33A 0.9800
C33 H33B 0.9800
C33 H33C 0.9800

loop_
_geom_torsion_atom_site_label_1
_geom_torsion_atom_site_label_2
_geom_torsion_atom_site_label_3
_geom_torsion_atom_site_label_4
_geom_torsion
C1 Ir1 P1 C13 -164.19(14)
P2 Ir1 P1 C13 23.63(13)
P3 Ir1 P1 C13 -75.83(13)
Si1 Ir1 P1 C13 147.54(13)
C1 Ir1 P1 C11 77.03(12)
P2 Ir1 P1 C11 -95.15(11)
P3 Ir1 P1 C11 165.39(11)
Si1 Ir1 P1 C11 28.76(13)
C1 Ir1 P1 C12 -38.78(13)
P2 Ir1 P1 C12 149.03(11)
P3 Ir1 P1 C12 49.58(11)
Si1 Ir1 P1 C12 -87.05(13)
C1 Ir1 P2 C23 -36.0(5)
P3 Ir1 P2 C23 171.44(14)
P1 Ir1 P2 C23 67.90(14)
Si1 Ir1 P2 C23 -93.37(14)
C1 Ir1 P2 C22 81.1(5)
P3 Ir1 P2 C22 -71.42(11)
P1 Ir1 P2 C22 -174.96(11)
Si1 Ir1 P2 C22 23.77(11)
C1 Ir1 P2 C21 -156.1(5)
P3 Ir1 P2 C21 51.30(11)
P1 Ir1 P2 C21 -52.24(11)
Si1 Ir1 P2 C21 146.49(11)
C1 Ir1 P3 C33 -146.95(12)
P2 Ir1 P3 C33 29.37(11)
P1 Ir1 P3 C33 129.82(10)
Si1 Ir1 P3 C33 -65.59(11)
C1 Ir1 P3 C31 -26.95(12)
P2 Ir1 P3 C31 149.37(10)
P1 Ir1 P3 C31 -110.18(10)
Si1 Ir1 P3 C31 54.41(10)
C1 Ir1 P3 C32 93.49(13)
P2 Ir1 P3 C32 -90.19(12)
P1 Ir1 P3 C32 10.27(12)
Si1 Ir1 P3 C32 174.85(12)
C1 Ir1 Si1 C3 2.24(11)
P2 Ir1 Si1 C3 175.43(9)
P3 Ir1 Si1 C3 -86.86(9)
P1 Ir1 Si1 C3 50.81(11)
C1 Ir1 Si1 C6 -113.42(12)
P2 Ir1 Si1 C6 59.77(10)
P3 Ir1 Si1 C6 157.48(10)
P1 Ir1 Si1 C6 -64.85(12)
C1 Ir1 Si1 C5 119.20(12)
P2 Ir1 Si1 C5 -67.61(11)
P3 Ir1 Si1 C5 30.11(11)
P1 Ir1 Si1 C5 167.77(11)
P2 Ir1 C1 C2 -61.2(5)
P3 Ir1 C1 C2 91.55(17)
P1 Ir1 C1 C2 -166.19(18)
Si1 Ir1 C1 C2 -3.12(16)
Ir1 C1 C2 C3 3.2(3)
Ir1 C1 C2 C4 -177.68(17)
C1 C2 C3 Si1 -0.8(3)
C4 C2 C3 Si1 -179.9(2)
C6 Si1 C3 C2 121.2(2)
C5 Si1 C3 C2 -131.2(2)
Ir1 Si1 C3 C2 -1.5(2)
